data_2242437
loop_
_publ_author_name
'Setifi, Zouaoui'
'Setifi, Fatima'
'Dege, Necmi'
'El Ati, Rafika'
'Glidewell, Christopher'

_publ_section_title
;
 Redetermination of the crystal structure of
 bis(tri-2-pyridylamine)iron(II) bis(perchlorate), and a new refinement of
 the isotypic nickel(II) analogue: treatment of the perchlorate anion
 disorder
;
_journal_coeditor_code SU5436
_journal_issue 5
_journal_name_full 'Acta Crystallographica Section E'
_journal_page_first 668
_journal_page_last 672
_journal_paper_doi 10.1107/S2056989018005601
_journal_volume 74
_journal_year 2018
_chemical_formula_iupac '[Fe (C15 H12 N4)2] (Cl O4)2'
_chemical_formula_moiety 'C30 H24 Fe N8 2+, 2(Cl O4 -)'
_chemical_formula_sum 'C30 H24 Cl2 Fe N8 O8'
_chemical_formula_weight 751.32
_chemical_name_systematic
;
Bis(tri-2-pyridylamine)iron(II) bis(perchlorate)
;
_space_group_crystal_system monoclinic
_space_group_IT_number 14
_space_group_name_Hall '-P 2yn'
_space_group_name_H-M_alt 'P 1 21/n 1'
_symmetry_space_group_name_Hall '-P 2yn'
_symmetry_space_group_name_H-M 'P 1 21/n 1'
_atom_sites_solution_hydrogens geom
_audit_creation_method SHELXL-2014
_cell_angle_alpha 90
_cell_angle_beta 98.716(7)
_cell_angle_gamma 90
_cell_formula_units_Z 2
_cell_length_a 8.3251(7)
_cell_length_b 17.4731(11)
_cell_length_c 11.0495(9)
_cell_measurement_reflns_used 3322
_cell_measurement_temperature 296(2)
_cell_measurement_theta_max 26.596
_cell_measurement_theta_min 2.199
_cell_volume 1588.8(2)
_computing_cell_refinement
;
X-AREA (Stoe & Cie, 2002)
;
_computing_data_collection
;
X-AREA (Stoe & Cie, 2002)
;
_computing_data_reduction
;
X-RED32 (Stoe & Cie, 2002)
;
_computing_molecular_graphics
;
PLATON (Spek, 2009)
;
_computing_publication_material
;
SHELXL2014 (Sheldrick, 2015) and PLATON (Spek, 2009)
;
_computing_structure_refinement
;
SHELXL2014 (Sheldrick, 2015)
;
_computing_structure_solution
;
SHELXS86 (Sheldrick, 2008)
;
_diffrn_ambient_temperature 296(2)
_diffrn_measured_fraction_theta_full 1.000
_diffrn_measured_fraction_theta_max 1.000
_diffrn_measurement_device_type 'STOE IPDS 2'
_diffrn_measurement_method 'rotation method'
_diffrn_radiation_monochromator 'plane graphite'
_diffrn_radiation_type MoK\a
_diffrn_radiation_wavelength 0.71073
_diffrn_reflns_av_R_equivalents 0.0741
_diffrn_reflns_limit_h_max 10
_diffrn_reflns_limit_h_min -9
_diffrn_reflns_limit_k_max 21
_diffrn_reflns_limit_k_min -21
_diffrn_reflns_limit_l_max 13
_diffrn_reflns_limit_l_min -13
_diffrn_reflns_number 13886
_diffrn_reflns_theta_full 25.242
_diffrn_reflns_theta_max 26.499
_diffrn_reflns_theta_min 2.199
_diffrn_standards_decay_% 0
_diffrn_standards_interval_count 0
_diffrn_standards_interval_time 0
_diffrn_standards_number 0
_exptl_absorpt_coefficient_mu 0.708
_exptl_absorpt_correction_T_max 0.919
_exptl_absorpt_correction_T_min 0.899
_exptl_absorpt_correction_type integration
_exptl_absorpt_process_details
;
(X-RED32; Stoe & Cie, 2002)
;
_exptl_crystal_colour red
_exptl_crystal_density_diffrn 1.571
_exptl_crystal_description prism
_exptl_crystal_F_000 768
_exptl_crystal_size_max 0.420
_exptl_crystal_size_mid 0.210
_exptl_crystal_size_min 0.120
_refine_diff_density_max 0.372
_refine_diff_density_min -0.215
_refine_ls_extinction_method none
_refine_ls_goodness_of_fit_ref 0.947
_refine_ls_hydrogen_treatment constr
_refine_ls_matrix_type full
_refine_ls_number_parameters 272
_refine_ls_number_reflns 3287
_refine_ls_number_restraints 61
_refine_ls_restrained_S_all 0.938
_refine_ls_R_factor_all 0.0918
_refine_ls_R_factor_gt 0.0492
_refine_ls_shift/su_max 0.001
_refine_ls_shift/su_mean 0.000
_refine_ls_structure_factor_coef Fsqd
_refine_ls_weighting_details 'w=1/[\s^2^(Fo^2^)+(0.0569P)^2^] where P=(Fo^2^+2Fc^2^)/3'
_refine_ls_weighting_scheme calc
_refine_ls_wR_factor_gt 0.1000
_refine_ls_wR_factor_ref 0.1142
_reflns_number_gt 2098
_reflns_number_total 3287
_reflns_threshold_expression 'I > 2\s(I)'
_cod_data_source_file su5436sup1.cif
_cod_data_source_block I
_cod_database_code 2242437
_shelx_space_group_comment
;
The symmetry employed for this shelxl refinement is uniquely defined
by the following loop, which should always be used as a source of
symmetry information in preference to the above space-group names.
They are only intended as comments.
;
_shelx_estimated_absorpt_t_min 0.755
_shelx_estimated_absorpt_t_max 0.920
_shelxl_version_number 2.014

loop_
_space_group_symop_operation_xyz
'x, y, z'
'-x+1/2, y+1/2, -z+1/2'
'-x, -y, -z'
'x-1/2, -y-1/2, z-1/2'

loop_
_atom_site_type_symbol
_atom_site_label
_atom_site_fract_x
_atom_site_fract_y
_atom_site_fract_z
_atom_site_U_iso_or_equiv
_atom_site_adp_type
_atom_site_calc_flag
_atom_site_occupancy
_atom_site_disorder_assembly
_atom_site_disorder_group
Fe Fe1 0.5000 0.5000 0.5000 0.03891(18) Uani d 1 . .
N N1 0.3758(3) 0.44032(16) 0.7164(2) 0.0448(6) Uani d 1 . .
N N11 0.3667(3) 0.55621(16) 0.6050(2) 0.0423(6) Uani d 1 . .
C C12 0.3230(4) 0.51828(18) 0.7007(3) 0.0418(8) Uani d 1 . .
C C13 0.2334(4) 0.5506(2) 0.7821(3) 0.0549(9) Uani d 1 . .
H H13 0.2080 0.5228 0.8485 0.066 Uiso calc 1 . .
C C14 0.1822(5) 0.6252(2) 0.7631(4) 0.0624(10) Uani d 1 . .
H H14 0.1197 0.6485 0.8157 0.075 Uiso calc 1 . .
C C15 0.2251(4) 0.6648(2) 0.6648(3) 0.0582(9) Uani d 1 . .
H H15 0.1917 0.7152 0.6503 0.070 Uiso calc 1 . .
C C16 0.3174(4) 0.6291(2) 0.5889(3) 0.0493(8) Uani d 1 . .
H H16 0.3470 0.6565 0.5236 0.059 Uiso calc 1 . .
N N21 0.3542(3) 0.41161(15) 0.5048(2) 0.0420(6) Uani d 1 . .
C C22 0.3112(4) 0.39352(19) 0.6139(3) 0.0415(7) Uani d 1 . .
C C23 0.2113(4) 0.3321(2) 0.6298(3) 0.0504(8) Uani d 1 . .
H H23 0.1831 0.3214 0.7063 0.061 Uiso calc 1 . .
C C24 0.1550(4) 0.2877(2) 0.5306(4) 0.0580(9) Uani d 1 . .
H H24 0.0878 0.2461 0.5387 0.070 Uiso calc 1 . .
C C25 0.1988(4) 0.3052(2) 0.4180(3) 0.0553(9) Uani d 1 . .
H H25 0.1625 0.2752 0.3498 0.066 Uiso calc 1 . .
C C26 0.2966(4) 0.3674(2) 0.4084(3) 0.0473(8) Uani d 1 . .
H H26 0.3241 0.3794 0.3322 0.057 Uiso calc 1 . .
N N31 0.6312(3) 0.45990(15) 0.6513(2) 0.0428(6) Uani d 1 . .
C C32 0.5506(4) 0.43509(19) 0.7411(3) 0.0439(7) Uani d 1 . .
C C33 0.6251(5) 0.4056(2) 0.8493(3) 0.0568(9) Uani d 1 . .
H H33 0.5643 0.3899 0.9088 0.068 Uiso calc 1 . .
C C34 0.7919(5) 0.3995(2) 0.8690(3) 0.0645(10) Uani d 1 . .
H H34 0.8458 0.3788 0.9416 0.077 Uiso calc 1 . .
C C35 0.8774(5) 0.4245(2) 0.7794(3) 0.0594(9) Uani d 1 . .
H H35 0.9902 0.4214 0.7911 0.071 Uiso calc 1 . .
C C36 0.7957(4) 0.4539(2) 0.6731(3) 0.0504(8) Uani d 1 . .
H H36 0.8551 0.4705 0.6133 0.061 Uiso calc 1 . .
Cl Cl1 0.2289(10) 0.3486(6) 0.0675(8) 0.0622(9) Uani d 0.415(3) A 1
O O11 0.1418(13) 0.4123(5) 0.1027(19) 0.097(3) Uani d 0.415(3) A 1
O O12 0.223(3) 0.3449(12) -0.0609(8) 0.111(2) Uani d 0.415(3) A 1
O O13 0.3942(10) 0.3496(8) 0.1242(11) 0.101(4) Uani d 0.415(3) A 1
O O14 0.1517(15) 0.2816(6) 0.1090(9) 0.090(3) Uani d 0.415(3) A 1
Cl Cl2 0.2526(16) 0.3447(7) 0.0642(13) 0.0622(9) Uani d 0.267(3) B 2
O O21 0.120(2) 0.3833(9) 0.103(3) 0.097(3) Uani d 0.267(3) B 2
O O22 0.232(4) 0.3364(16) -0.0645(12) 0.111(2) Uani d 0.267(3) B 2
O O23 0.4019(18) 0.3833(13) 0.104(2) 0.101(4) Uani d 0.267(3) B 2
O O24 0.261(2) 0.2702(7) 0.1209(13) 0.090(3) Uani d 0.267(3) B 2
Cl Cl3 0.2227(13) 0.3347(8) 0.0565(11) 0.0622(9) Uani d 0.256(3) C 3
O O31 0.184(2) 0.4097(8) 0.090(3) 0.097(3) Uani d 0.256(3) C 3
O O32 0.261(3) 0.3320(18) -0.0639(11) 0.111(2) Uani d 0.256(3) C 3
O O33 0.3546(16) 0.3034(13) 0.1385(14) 0.101(4) Uani d 0.256(3) C 3
O O34 0.0812(17) 0.2883(10) 0.0635(16) 0.090(3) Uani d 0.256(3) C 3
Cl Cl4 0.215(3) 0.3423(16) 0.032(2) 0.0622(9) Uani d 0.061(3) D 4
O O41 0.168(6) 0.4201(17) 0.025(5) 0.097(3) Uani d 0.061(3) D 4
O O42 0.377(3) 0.332(3) 0.012(4) 0.111(2) Uani d 0.061(3) D 4
O O43 0.195(5) 0.309(3) 0.147(3) 0.101(4) Uani d 0.061(3) D 4
O O44 0.107(5) 0.303(2) -0.062(3) 0.090(3) Uani d 0.061(3) D 4

loop_
_atom_site_aniso_label
_atom_site_aniso_U_11
_atom_site_aniso_U_22
_atom_site_aniso_U_33
_atom_site_aniso_U_12
_atom_site_aniso_U_13
_atom_site_aniso_U_23
Fe1 0.0467(3) 0.0396(4) 0.0320(3) -0.0034(3) 0.0112(2) 0.0034(3)
N1 0.0521(16) 0.0463(17) 0.0374(14) -0.0063(13) 0.0116(12) 0.0021(12)
N11 0.0504(15) 0.0400(16) 0.0376(14) -0.0032(12) 0.0100(12) 0.0000(12)
C12 0.0468(16) 0.044(2) 0.0352(15) -0.0050(14) 0.0095(13) -0.0013(13)
C13 0.059(2) 0.064(3) 0.046(2) -0.0069(19) 0.0209(16) -0.0067(17)
C14 0.061(2) 0.068(3) 0.063(2) 0.004(2) 0.0243(19) -0.014(2)
C15 0.061(2) 0.049(2) 0.065(2) 0.0080(18) 0.0099(18) -0.0076(19)
C16 0.055(2) 0.043(2) 0.050(2) 0.0002(16) 0.0068(16) 0.0017(16)
N21 0.0481(15) 0.0419(16) 0.0370(14) -0.0034(12) 0.0100(11) 0.0035(12)
C22 0.0472(17) 0.0394(19) 0.0386(16) 0.0005(15) 0.0089(13) 0.0043(14)
C23 0.058(2) 0.045(2) 0.0506(19) -0.0057(17) 0.0176(16) 0.0082(16)
C24 0.060(2) 0.048(2) 0.067(2) -0.0125(18) 0.0106(18) 0.0049(19)
C25 0.060(2) 0.050(2) 0.055(2) -0.0109(17) 0.0029(16) -0.0058(17)
C26 0.056(2) 0.046(2) 0.0396(17) -0.0057(16) 0.0065(14) -0.0023(15)
N31 0.0507(15) 0.0410(16) 0.0371(14) -0.0028(13) 0.0081(12) 0.0024(12)
C32 0.0555(19) 0.0420(19) 0.0341(16) -0.0018(15) 0.0061(14) 0.0024(14)
C33 0.071(2) 0.060(2) 0.0397(18) -0.0058(19) 0.0086(16) 0.0078(17)
C34 0.074(3) 0.068(3) 0.047(2) 0.003(2) -0.0062(18) 0.0132(19)
C35 0.058(2) 0.059(2) 0.058(2) 0.0013(18) -0.0022(17) 0.0021(18)
C36 0.0514(19) 0.053(2) 0.0473(19) -0.0037(17) 0.0094(15) 0.0013(17)
Cl1 0.0683(17) 0.081(2) 0.0385(11) 0.0170(11) 0.0109(12) -0.0146(12)
O11 0.088(6) 0.072(5) 0.143(5) 0.010(4) 0.058(5) -0.036(6)
O12 0.163(6) 0.130(5) 0.0448(19) 0.013(5) 0.034(2) -0.011(2)
O13 0.052(3) 0.163(15) 0.085(6) -0.006(5) 0.006(3) 0.020(9)
O14 0.099(9) 0.095(5) 0.075(5) -0.001(6) 0.014(6) 0.003(4)
Cl2 0.0683(17) 0.081(2) 0.0385(11) 0.0170(11) 0.0109(12) -0.0146(12)
O21 0.088(6) 0.072(5) 0.143(5) 0.010(4) 0.058(5) -0.036(6)
O22 0.163(6) 0.130(5) 0.0448(19) 0.013(5) 0.034(2) -0.011(2)
O23 0.052(3) 0.163(15) 0.085(6) -0.006(5) 0.006(3) 0.020(9)
O24 0.099(9) 0.095(5) 0.075(5) -0.001(6) 0.014(6) 0.003(4)
Cl3 0.0683(17) 0.081(2) 0.0385(11) 0.0170(11) 0.0109(12) -0.0146(12)
O31 0.088(6) 0.072(5) 0.143(5) 0.010(4) 0.058(5) -0.036(6)
O32 0.163(6) 0.130(5) 0.0448(19) 0.013(5) 0.034(2) -0.011(2)
O33 0.052(3) 0.163(15) 0.085(6) -0.006(5) 0.006(3) 0.020(9)
O34 0.099(9) 0.095(5) 0.075(5) -0.001(6) 0.014(6) 0.003(4)
Cl4 0.0683(17) 0.081(2) 0.0385(11) 0.0170(11) 0.0109(12) -0.0146(12)
O41 0.088(6) 0.072(5) 0.143(5) 0.010(4) 0.058(5) -0.036(6)
O42 0.163(6) 0.130(5) 0.0448(19) 0.013(5) 0.034(2) -0.011(2)
O43 0.052(3) 0.163(15) 0.085(6) -0.006(5) 0.006(3) 0.020(9)
O44 0.099(9) 0.095(5) 0.075(5) -0.001(6) 0.014(6) 0.003(4)

loop_
_atom_type_symbol
_atom_type_description
_atom_type_scat_dispersion_real
_atom_type_scat_dispersion_imag
_atom_type_scat_source
C C 0.0033 0.0016 'International Tables Vol C Tables 4.2.6.8 and 6.1.1.4'
H H 0.0000 0.0000 'International Tables Vol C Tables 4.2.6.8 and 6.1.1.4'
O O 0.0106 0.0060 'International Tables Vol C Tables 4.2.6.8 and 6.1.1.4'
Fe Fe 0.3463 0.8444 'International Tables Vol C Tables 4.2.6.8 and 6.1.1.4'
N N 0.0061 0.0033 'International Tables Vol C Tables 4.2.6.8 and 6.1.1.4'
Cl Cl 0.1484 0.1585 'International Tables Vol C Tables 4.2.6.8 and 6.1.1.4'

loop_
_geom_angle_atom_site_label_1
_geom_angle_atom_site_label_2
_geom_angle_atom_site_label_3
_geom_angle_site_symmetry_1
_geom_angle_site_symmetry_3
_geom_angle
N21 Fe1 N21 3_666 . 180.0
N21 Fe1 N31 3_666 3_666 87.88(11)
N21 Fe1 N31 . 3_666 92.12(11)
N21 Fe1 N31 3_666 . 92.11(11)
N21 Fe1 N31 . . 87.89(11)
N31 Fe1 N31 3_666 . 180.0
N21 Fe1 N11 3_666 . 91.67(10)
N21 Fe1 N11 . . 88.33(10)
N31 Fe1 N11 3_666 . 91.89(11)
N31 Fe1 N11 . . 88.11(11)
N21 Fe1 N11 3_666 3_666 88.33(10)
N21 Fe1 N11 . 3_666 91.66(10)
N31 Fe1 N11 3_666 3_666 88.11(10)
N31 Fe1 N11 . 3_666 91.89(11)
N11 Fe1 N11 . 3_666 180.0
C22 N1 C12 . . 112.0(3)
C22 N1 C32 . . 111.1(2)
C12 N1 C32 . . 111.4(3)
C16 N11 C12 . . 117.3(3)
C16 N11 Fe1 . . 125.4(2)
C12 N11 Fe1 . . 117.3(2)
N11 C12 C13 . . 123.4(3)
N11 C12 N1 . . 116.7(2)
C13 C12 N1 . . 119.9(3)
C12 C13 C14 . . 118.4(3)
C12 C13 H13 . . 120.8
C14 C13 H13 . . 120.8
C13 C14 C15 . . 118.9(3)
C13 C14 H14 . . 120.5
C15 C14 H14 . . 120.5
C16 C15 C14 . . 119.3(4)
C16 C15 H15 . . 120.4
C14 C15 H15 . . 120.4
N11 C16 C15 . . 122.7(3)
N11 C16 H16 . . 118.7
C15 C16 H16 . . 118.7
C26 N21 C22 . . 117.6(3)
C26 N21 Fe1 . . 125.2(2)
C22 N21 Fe1 . . 117.2(2)
N21 C22 C23 . . 122.8(3)
N21 C22 N1 . . 117.0(3)
C23 C22 N1 . . 120.2(3)
C24 C23 C22 . . 118.5(3)
C24 C23 H23 . . 120.7
C22 C23 H23 . . 120.7
C23 C24 C25 . . 119.4(3)
C23 C24 H24 . . 120.3
C25 C24 H24 . . 120.3
C26 C25 C24 . . 119.0(3)
C26 C25 H25 . . 120.5
C24 C25 H25 . . 120.5
N21 C26 C25 . . 122.6(3)
N21 C26 H26 . . 118.7
C25 C26 H26 . . 118.7
C32 N31 C36 . . 116.4(3)
C32 N31 Fe1 . . 117.5(2)
C36 N31 Fe1 . . 126.1(2)
N31 C32 C33 . . 123.7(3)
N31 C32 N1 . . 116.1(3)
C33 C32 N1 . . 120.2(3)
C32 C33 C34 . . 118.9(3)
C32 C33 H33 . . 120.6
C34 C33 H33 . . 120.6
C35 C34 C33 . . 118.7(4)
C35 C34 H34 . . 120.7
C33 C34 H34 . . 120.7
C36 C35 C34 . . 119.7(4)
C36 C35 H35 . . 120.2
C34 C35 H35 . . 120.2
N31 C36 C35 . . 122.6(3)
N31 C36 H36 . . 118.7
C35 C36 H36 . . 118.7
O12 Cl1 O11 . . 111.7(5)
O12 Cl1 O13 . . 109.2(5)
O11 Cl1 O13 . . 111.7(5)
O12 Cl1 O14 . . 109.4(5)
O11 Cl1 O14 . . 106.2(5)
O13 Cl1 O14 . . 108.5(6)
O22 Cl2 O21 . . 111.9(6)
O22 Cl2 O23 . . 109.1(6)
O21 Cl2 O23 . . 111.3(6)
O22 Cl2 O24 . . 109.6(6)
O21 Cl2 O24 . . 106.6(6)
O23 Cl2 O24 . . 108.2(7)
O32 Cl3 O31 . . 111.8(6)
O32 Cl3 O33 . . 108.9(6)
O31 Cl3 O33 . . 111.8(7)
O32 Cl3 O34 . . 109.5(6)
O31 Cl3 O34 . . 106.7(6)
O33 Cl3 O34 . . 107.9(7)
O42 Cl4 O41 . . 111.8(7)
O42 Cl4 O43 . . 109.2(7)
O41 Cl4 O43 . . 111.8(8)
O42 Cl4 O44 . . 109.4(7)
O41 Cl4 O44 . . 106.4(7)
O43 Cl4 O44 . . 108.1(8)

loop_
_geom_bond_atom_site_label_1
_geom_bond_atom_site_label_2
_geom_bond_site_symmetry_2
_geom_bond_distance
Fe1 N21 3_666 1.970(3)
Fe1 N21 . 1.970(3)
Fe1 N31 3_666 1.982(3)
Fe1 N31 . 1.982(3)
Fe1 N11 . 1.983(2)
Fe1 N11 3_666 1.983(2)
N1 C22 . 1.433(4)
N1 C12 . 1.434(4)
N1 C32 . 1.442(4)
N11 C16 . 1.342(4)
N11 C12 . 1.344(4)
C12 C13 . 1.374(4)
C13 C14 . 1.378(5)
C13 H13 . 0.9300
C14 C15 . 1.380(5)
C14 H14 . 0.9300
C15 C16 . 1.371(5)
C15 H15 . 0.9300
C16 H16 . 0.9300
N21 C26 . 1.344(4)
N21 C22 . 1.346(4)
C22 C23 . 1.385(4)
C23 C24 . 1.367(5)
C23 H23 . 0.9300
C24 C25 . 1.383(5)
C24 H24 . 0.9300
C25 C26 . 1.371(5)
C25 H25 . 0.9300
C26 H26 . 0.9300
N31 C32 . 1.350(4)
N31 C36 . 1.359(4)
C32 C33 . 1.361(5)
C33 C34 . 1.377(5)
C33 H33 . 0.9300
C34 C35 . 1.376(5)
C34 H34 . 0.9300
C35 C36 . 1.365(5)
C35 H35 . 0.9300
C36 H36 . 0.9300
Cl1 O12 . 1.413(4)
Cl1 O11 . 1.416(5)
Cl1 O13 . 1.423(6)
Cl1 O14 . 1.443(6)
Cl2 O22 . 1.413(5)
Cl2 O21 . 1.414(5)
Cl2 O23 . 1.424(7)
Cl2 O24 . 1.441(7)
Cl3 O32 . 1.414(5)
Cl3 O31 . 1.414(5)
Cl3 O33 . 1.423(7)
Cl3 O34 . 1.442(7)
Cl4 O42 . 1.413(6)
Cl4 O41 . 1.415(6)
Cl4 O43 . 1.423(7)
Cl4 O44 . 1.442(7)

loop_
_geom_hbond_atom_site_label_D
_geom_hbond_atom_site_label_H
_geom_hbond_atom_site_label_A
_geom_hbond_site_symmetry_A
_geom_hbond_distance_DH
_geom_hbond_distance_HA
_geom_hbond_distance_DA
_geom_hbond_angle_DHA
_geom_hbond_publ_flag
C14 H14 O21 3_566 0.93 2.38 3.11(2) 136 y
C14 H14 O34 3_566 0.93 2.54 3.470(17) 173 y
C15 H15 O22 2_555 0.93 2.44 3.24(3) 143 y
C15 H15 O32 2_555 0.93 2.31 3.14(3) 147 y
C23 H23 O12 1_556 0.93 2.58 3.412(10) 150 y
C23 H23 O22 1_556 0.93 2.52 3.357(14) 150 y
C23 H23 O32 1_556 0.93 2.53 3.347(12) 147 y
C24 H24 O13 4_566 0.93 2.60 3.496(12) 163 y
C24 H24 O33 4_566 0.93 2.53 3.334(17) 145 y
C24 H24 O42 4_566 0.93 2.21 3.10(4) 161 y
C26 H26 O13 . 0.93 2.51 3.375(12) 155 y
C26 H26 O33 . 0.93 2.56 3.289(17) 135 y
C33 H33 O42 1_556 0.93 2.30 3.21(4) 164 y

loop_
_geom_torsion_atom_site_label_1
_geom_torsion_atom_site_label_2
_geom_torsion_atom_site_label_3
_geom_torsion_atom_site_label_4
_geom_torsion
C16 N11 C12 C13 -0.9(5)
Fe1 N11 C12 C13 178.8(3)
C16 N11 C12 N1 179.7(3)
Fe1 N11 C12 N1 -0.7(4)
C22 N1 C12 N11 -61.6(3)
C32 N1 C12 N11 63.6(3)
C22 N1 C12 C13 118.9(3)
C32 N1 C12 C13 -115.9(3)
N11 C12 C13 C14 1.7(6)
N1 C12 C13 C14 -178.9(3)
C12 C13 C14 C15 -1.2(6)
C13 C14 C15 C16 -0.1(6)
C12 N11 C16 C15 -0.5(5)
Fe1 N11 C16 C15 180.0(3)
C14 C15 C16 N11 0.9(6)
C26 N21 C22 C23 -0.1(5)
Fe1 N21 C22 C23 -179.1(3)
C26 N21 C22 N1 178.9(3)
Fe1 N21 C22 N1 -0.1(4)
C12 N1 C22 N21 62.3(3)
C32 N1 C22 N21 -63.0(4)
C12 N1 C22 C23 -118.6(3)
C32 N1 C22 C23 116.0(3)
N21 C22 C23 C24 0.5(5)
N1 C22 C23 C24 -178.5(3)
C22 C23 C24 C25 -0.1(5)
C23 C24 C25 C26 -0.7(6)
C22 N21 C26 C25 -0.7(5)
Fe1 N21 C26 C25 178.2(3)
C24 C25 C26 N21 1.1(5)
C36 N31 C32 C33 0.3(5)
Fe1 N31 C32 C33 179.5(3)
C36 N31 C32 N1 -178.9(3)
Fe1 N31 C32 N1 0.2(4)
C22 N1 C32 N31 62.5(4)
C12 N1 C32 N31 -63.2(3)
C22 N1 C32 C33 -116.7(3)
C12 N1 C32 C33 117.5(3)
N31 C32 C33 C34 -0.9(6)
N1 C32 C33 C34 178.3(3)
C32 C33 C34 C35 1.0(6)
C33 C34 C35 C36 -0.6(6)
C32 N31 C36 C35 0.1(5)
Fe1 N31 C36 C35 -179.0(3)
C34 C35 C36 N31 0.1(6)

_cod_database_fobs_code 2242437
